data_4083578
loop_
_publ_author_name
'Saxena, Priya'
'Thirupathi, Natesan'
'Nethaji, Munirathinam'

_publ_contact_author 'Thirupathi N.'
_publ_section_title
;
 Mono- and Dialkyne Insertion Reactions of
 CyclopalladatedN,N&#x2032;,N&#x2033;-Triarylguanidines
 [\k2(C,N)Pd(\m-Br)]2andcis-/trans-[\k2(C,N)Pd(Lewis Base)Br]. Scaffolds
 for Enlarged, Rearranged, and Zwitterionic Palladacycles through Ring
 Contraction cum Amine--Imine Tautomerization
;
_journal_issue 12
_journal_name_full Organometallics
_journal_page_first 3182
_journal_paper_doi 10.1021/om500423q
_journal_volume 33
_journal_year 2014
_chemical_formula_moiety 'C37 H41 Br N4 O7 Pd, C7 H8, H2 O'
_chemical_formula_sum 'C44 H51 Br N4 O8 Pd'
_chemical_formula_weight 950.20
_chemical_name_systematic
;
 ?
;
_space_group_IT_number 2
_symmetry_cell_setting triclinic
_symmetry_space_group_name_Hall '-P 1'
_symmetry_space_group_name_H-M 'P -1'
_atom_sites_solution_hydrogens geom
_atom_sites_solution_primary direct
_atom_sites_solution_secondary difmap
_audit_creation_method SHELXL-97
_cell_angle_alpha 96.104(3)
_cell_angle_beta 95.716(3)
_cell_angle_gamma 95.827(3)
_cell_formula_units_Z 2
_cell_length_a 11.7815(19)
_cell_length_b 12.0487(19)
_cell_length_c 14.343(2)
_cell_measurement_temperature 298(2)
_cell_measurement_theta_max 26.37
_cell_measurement_theta_min 2.14
_cell_volume 2001.4(5)
_computing_cell_refinement 'BRUKER SMART APEX CCD'
_computing_data_collection 'BRUKER SMART APEX CCD'
_computing_data_reduction 'BRUKER SAINT'
_computing_molecular_graphics 'OLEX 2-1.2'
_computing_publication_material 'WINGX V1.80.01'
_computing_structure_refinement 'SHELXL-97 (Sheldrick, 2008)'
_computing_structure_solution SIR-92
_diffrn_ambient_temperature 298(2)
_diffrn_detector_area_resol_mean 0.3
_diffrn_measured_fraction_theta_full 0.968
_diffrn_measured_fraction_theta_max 0.968
_diffrn_measurement_device_type 'BRUKER SMART APEX CCD'
_diffrn_measurement_method 'OMEGA SCAN'
_diffrn_radiation_monochromator graphite
_diffrn_radiation_source 'fine-focus sealed tube'
_diffrn_radiation_type MoK\a
_diffrn_radiation_wavelength 0.71073
_diffrn_reflns_av_R_equivalents 0.0272
_diffrn_reflns_av_sigmaI/netI 0.0587
_diffrn_reflns_limit_h_max 14
_diffrn_reflns_limit_h_min -14
_diffrn_reflns_limit_k_max 12
_diffrn_reflns_limit_k_min -15
_diffrn_reflns_limit_l_max 13
_diffrn_reflns_limit_l_min -17
_diffrn_reflns_number 11411
_diffrn_reflns_theta_full 26.37
_diffrn_reflns_theta_max 26.37
_diffrn_reflns_theta_min 2.14
_exptl_absorpt_coefficient_mu 1.523
_exptl_absorpt_correction_T_max 0.7114
_exptl_absorpt_correction_T_min 0.6929
_exptl_absorpt_correction_type empirical
_exptl_absorpt_process_details SADABS
_exptl_crystal_colour YELLOW
_exptl_crystal_density_diffrn 1.577
_exptl_crystal_density_method 'not measured'
_exptl_crystal_description IRREGULAR
_exptl_crystal_F_000 976
_exptl_crystal_size_max 0.26
_exptl_crystal_size_mid 0.25
_exptl_crystal_size_min 0.24
_refine_diff_density_max 1.738
_refine_diff_density_min -1.036
_refine_diff_density_rms 0.235
_refine_ls_extinction_method none
_refine_ls_goodness_of_fit_ref 1.076
_refine_ls_hydrogen_treatment constr
_refine_ls_matrix_type fullcycle
_refine_ls_number_parameters 487
_refine_ls_number_reflns 7915
_refine_ls_number_restraints 0
_refine_ls_restrained_S_all 1.076
_refine_ls_R_factor_all 0.0725
_refine_ls_R_factor_gt 0.0558
_refine_ls_shift/su_max 0.004
_refine_ls_shift/su_mean 0.001
_refine_ls_structure_factor_coef Fsqd
_refine_ls_weighting_details 'calc w=1/[\s^2^(Fo^2^)+(0.1207P)^2^+3.4041P] where P=(Fo^2^+2Fc^2^)/3'
_refine_ls_weighting_scheme calc
_refine_ls_wR_factor_gt 0.1513
_refine_ls_wR_factor_ref 0.1949
_reflns_number_gt 6425
_reflns_number_total 7915
_reflns_threshold_expression >2\s(I)
_cod_data_source_file om500423q_si_002.cif
_cod_data_source_block 2i.C7H8.H2O
_cod_depositor_comments
;
The following automatic conversions were performed:

'_symmetry_cell_setting' value 'TRICLINIC' changed to 'triclinic'
according to
/usr/data/users/saulius/crontab/automatic-downloads/rss-feeds/ACS/lib/dictionaries/cif_core.dic
dictionary named 'cif_core.dic' version 2.4.2 from
2011-04-26.

'_exptl_absorpt_correction_type' value 'EMPIRICAL'
changed to 'empirical' according to
/usr/data/users/saulius/crontab/automatic-downloads/rss-feeds/ACS/lib/dictionaries/cif_core.dic
dictionary named 'cif_core.dic' version 2.4.2 from 2011-04-26.

Automatic conversion script
Id: cif_fix_values 2281 2013-09-26 08:29:07Z andrius 

 Adding full bibliography for 4083571--4083582.cif.
;
_cod_original_cell_volume 2001.4(6)
_cod_original_sg_symbol_H-M P-1
_cod_database_code 4083578

loop_
_symmetry_equiv_pos_as_xyz
'x, y, z'
'-x, -y, -z'

loop_
_atom_site_label
_atom_site_type_symbol
_atom_site_fract_x
_atom_site_fract_y
_atom_site_fract_z
_atom_site_U_iso_or_equiv
_atom_site_adp_type
_atom_site_occupancy
_atom_site_symmetry_multiplicity
_atom_site_calc_flag
_atom_site_refinement_flags
Pd1 Pd 0.13407(3) 0.26957(3) 0.33421(3) 0.01656(12) Uani 1 1 d .
Br1 Br 0.24357(4) 0.32738(4) 0.49563(4) 0.02291(14) Uani 1 1 d .
N1 N 0.1633(3) 0.1063(3) 0.3283(3) 0.0153(8) Uani 1 1 d .
N2 N 0.3577(4) 0.1481(4) 0.3378(3) 0.0180(9) Uani 1 1 d .
H2 H 0.3548 0.1939 0.3876 0.022 Uiso 1 1 calc R
N3 N 0.2718(4) -0.0321(4) 0.2709(3) 0.0187(9) Uani 1 1 d .
H3' H 0.2161 -0.0629 0.2300 0.022 Uiso 1 1 calc R
N4 N 0.1153(4) 0.4358(3) 0.3258(3) 0.0185(9) Uani 1 1 d .
O1 O 0.5168(3) 0.2975(4) 0.4234(3) 0.0352(10) Uani 1 1 d .
O2 O 0.3346(3) -0.1655(3) 0.1308(3) 0.0276(9) Uani 1 1 d .
O3 O 0.1677(3) -0.0504(3) 0.4499(3) 0.0219(8) Uani 1 1 d .
O4 O -0.1259(4) 0.1473(4) 0.0490(3) 0.0329(10) Uani 1 1 d .
O5 O -0.1188(4) -0.0289(4) 0.0812(3) 0.0321(10) Uani 1 1 d .
O6 O 0.0931(4) 0.3154(4) 0.0901(3) 0.0413(11) Uani 1 1 d .
O7 O -0.0607(5) 0.3653(4) 0.1591(3) 0.0408(12) Uani 1 1 d .
O8 O 0.0817(3) -0.1578(3) 0.1465(3) 0.0268(9) Uani 1 1 d .
C1 C 0.2633(4) 0.0727(4) 0.3126(4) 0.0169(10) Uani 1 1 d .
C2 C 0.4598(4) 0.1631(5) 0.2950(4) 0.0214(11) Uani 1 1 d .
C3 C 0.4789(5) 0.1056(5) 0.2101(4) 0.0295(13) Uani 1 1 d .
H3 H 0.4232 0.0511 0.1778 0.035 Uiso 1 1 calc R
C4 C 0.5835(5) 0.1308(6) 0.1732(5) 0.0347(15) Uani 1 1 d .
H4 H 0.5965 0.0924 0.1162 0.042 Uiso 1 1 calc R
C5 C 0.6662(5) 0.2105(6) 0.2195(5) 0.0373(15) Uani 1 1 d .
H5 H 0.7353 0.2249 0.1944 0.045 Uiso 1 1 calc R
C6 C 0.6480(5) 0.2699(6) 0.3036(5) 0.0418(17) Uani 1 1 d .
H6 H 0.7037 0.3254 0.3345 0.050 Uiso 1 1 calc R
C7 C 0.5451(5) 0.2457(5) 0.3417(5) 0.0282(13) Uani 1 1 d .
C8 C 0.5982(6) 0.3819(7) 0.4770(6) 0.0494(19) Uani 1 1 d .
H8A H 0.6676 0.3501 0.4944 0.074 Uiso 1 1 calc R
H8B H 0.5671 0.4105 0.5329 0.074 Uiso 1 1 calc R
H8C H 0.6147 0.4420 0.4398 0.074 Uiso 1 1 calc R
C9 C 0.3660(4) -0.0953(5) 0.2896(4) 0.0209(11) Uani 1 1 d .
C10 C 0.4247(5) -0.0886(5) 0.3799(4) 0.0282(13) Uani 1 1 d .
H10 H 0.4042 -0.0406 0.4290 0.034 Uiso 1 1 calc R
C11 C 0.5135(5) -0.1535(6) 0.3961(5) 0.0321(14) Uani 1 1 d .
H11 H 0.5532 -0.1490 0.4560 0.039 Uiso 1 1 calc R
C12 C 0.5428(5) -0.2250(5) 0.3226(5) 0.0297(13) Uani 1 1 d .
H12 H 0.6022 -0.2688 0.3334 0.036 Uiso 1 1 calc R
C13 C 0.4843(5) -0.2321(5) 0.2327(5) 0.0286(13) Uani 1 1 d .
H13 H 0.5043 -0.2807 0.1837 0.034 Uiso 1 1 calc R
C14 C 0.3959(5) -0.1664(5) 0.2162(4) 0.0247(12) Uani 1 1 d .
C15 C 0.3619(7) -0.2379(7) 0.0536(5) 0.0478(19) Uani 1 1 d .
H15A H 0.4363 -0.2120 0.0374 0.072 Uiso 1 1 calc R
H15B H 0.3056 -0.2379 0.0004 0.072 Uiso 1 1 calc R
H15C H 0.3621 -0.3127 0.0708 0.072 Uiso 1 1 calc R
C16 C 0.0660(4) 0.0265(4) 0.3284(4) 0.0183(10) Uani 1 1 d .
C17 C -0.0335(4) 0.0322(4) 0.2683(4) 0.0188(10) Uani 1 1 d .
C18 C -0.1338(4) -0.0381(4) 0.2780(4) 0.0201(11) Uani 1 1 d .
H18 H -0.2008 -0.0349 0.2387 0.024 Uiso 1 1 calc R
C19 C -0.1332(5) -0.1112(5) 0.3451(4) 0.0254(12) Uani 1 1 d .
H19 H -0.2001 -0.1569 0.3508 0.030 Uiso 1 1 calc R
C20 C -0.0339(5) -0.1183(5) 0.4048(4) 0.0235(12) Uani 1 1 d .
H20 H -0.0346 -0.1685 0.4497 0.028 Uiso 1 1 calc R
C21 C 0.0656(4) -0.0502(4) 0.3970(4) 0.0183(10) Uani 1 1 d .
C22 C 0.1739(5) -0.1290(5) 0.5170(4) 0.0280(12) Uani 1 1 d .
H22A H 0.1222 -0.1133 0.5632 0.042 Uiso 1 1 calc R
H22B H 0.2508 -0.1231 0.5477 0.042 Uiso 1 1 calc R
H22C H 0.1528 -0.2037 0.4855 0.042 Uiso 1 1 calc R
C23 C -0.0316(4) 0.1154(5) 0.1986(4) 0.0178(10) Uani 1 1 d .
C24 C -0.0971(5) 0.0827(5) 0.1029(4) 0.0231(11) Uani 1 1 d .
C27 C 0.0298(4) 0.2183(4) 0.2149(4) 0.0200(11) Uani 1 1 d .
C28 C 0.0256(6) 0.3008(5) 0.1458(4) 0.0309(14) Uani 1 1 d .
C31 C 0.0226(4) 0.4810(4) 0.3544(4) 0.0208(11) Uani 1 1 d .
C32 C 0.0094(5) 0.5934(5) 0.3435(4) 0.0265(12) Uani 1 1 d .
H32 H -0.0541 0.6250 0.3634 0.032 Uiso 1 1 calc R
C33 C 0.0901(6) 0.6560(5) 0.3035(4) 0.0352(15) Uani 1 1 d .
H33 H 0.0808 0.7300 0.2945 0.042 Uiso 1 1 calc R
C34 C 0.1855(6) 0.6097(5) 0.2765(5) 0.0367(15) Uani 1 1 d .
H34 H 0.2415 0.6527 0.2503 0.044 Uiso 1 1 calc R
C35 C 0.1981(5) 0.4988(5) 0.2884(4) 0.0259(12) Uani 1 1 d .
C36 C -0.0614(5) 0.4078(5) 0.3966(4) 0.0274(12) Uani 1 1 d .
H36A H -0.0976 0.3489 0.3496 0.041 Uiso 1 1 calc R
H36B H -0.1185 0.4513 0.4203 0.041 Uiso 1 1 calc R
H36C H -0.0226 0.3756 0.4475 0.041 Uiso 1 1 calc R
C37 C 0.3013(5) 0.4430(5) 0.2615(5) 0.0354(15) Uani 1 1 d .
H37A H 0.3418 0.4211 0.3168 0.053 Uiso 1 1 calc R
H37B H 0.3513 0.4947 0.2335 0.053 Uiso 1 1 calc R
H37C H 0.2764 0.3777 0.2170 0.053 Uiso 1 1 calc R
C25 C -0.1874(7) -0.0712(6) -0.0084(5) 0.0466(18) Uani 1 1 d .
C26 C -0.2842(11) -0.1631(12) 0.0125(9) 0.040(3) Uiso 0.55 1 d P
C26' C -0.3019(16) -0.0905(16) 0.0001(13) 0.050(4) Uiso 0.45 1 d P
C29 C -0.0710(10) 0.4539(7) 0.0986(6) 0.073(3) Uani 1 1 d .
C30 C -0.1294(13) 0.4257(13) 0.0138(11) 0.055(4) Uiso 0.55 1 d P
C30' C -0.1969(14) 0.4967(14) 0.1231(11) 0.041(4) Uiso 0.45 1 d P
C38 C 0.4793(8) 0.4619(8) 0.0287(7) 0.0159(19) Uiso 0.50 1 d P
C39 C 0.5361(14) 0.4483(14) 0.1138(12) 0.052(4) Uiso 0.50 1 d P
C40 C 0.6423(18) 0.5205(18) 0.1527(15) 0.073(5) Uiso 0.50 1 d P
C41 C 0.3271(17) 0.4006(17) -0.0877(14) 0.065(5) Uiso 0.50 1 d P
C42 C 0.3858(16) 0.3990(16) 0.0017(13) 0.062(5) Uiso 0.50 1 d P
C43 C 0.222(4) 0.323(4) -0.146(3) 0.162(14) Uiso 0.50 1 d P

loop_
_atom_site_aniso_label
_atom_site_aniso_U_11
_atom_site_aniso_U_22
_atom_site_aniso_U_33
_atom_site_aniso_U_23
_atom_site_aniso_U_13
_atom_site_aniso_U_12
Pd1 0.0162(2) 0.0130(2) 0.0205(2) 0.00171(15) 0.00343(15) 0.00087(15)
Br1 0.0217(3) 0.0208(3) 0.0249(3) -0.0002(2) 0.0008(2) 0.0007(2)
N1 0.015(2) 0.0071(19) 0.023(2) 0.0000(16) 0.0037(17) 0.0012(16)
N2 0.018(2) 0.016(2) 0.020(2) -0.0014(17) 0.0018(17) 0.0015(17)
N3 0.017(2) 0.017(2) 0.021(2) -0.0017(18) 0.0003(17) 0.0010(17)
N4 0.026(2) 0.010(2) 0.020(2) 0.0021(17) 0.0049(18) 0.0011(17)
O1 0.023(2) 0.035(2) 0.042(3) -0.008(2) 0.0044(18) -0.0113(18)
O2 0.028(2) 0.029(2) 0.025(2) -0.0020(17) 0.0018(17) 0.0081(17)
O3 0.0232(19) 0.022(2) 0.0223(19) 0.0073(15) 0.0038(15) 0.0040(15)
O4 0.043(3) 0.032(2) 0.023(2) -0.0003(18) -0.0038(18) 0.013(2)
O5 0.046(3) 0.024(2) 0.022(2) -0.0059(17) -0.0050(18) 0.0012(19)
O6 0.053(3) 0.039(3) 0.032(2) 0.016(2) 0.008(2) -0.007(2)
O7 0.066(3) 0.028(2) 0.029(2) -0.0024(19) -0.007(2) 0.023(2)
O8 0.027(2) 0.024(2) 0.027(2) -0.0017(17) 0.0005(17) 0.0011(17)
C1 0.016(2) 0.017(3) 0.018(2) 0.006(2) 0.0022(19) 0.0013(19)
C2 0.016(2) 0.020(3) 0.029(3) 0.010(2) 0.000(2) 0.000(2)
C3 0.023(3) 0.030(3) 0.036(3) 0.006(3) 0.007(2) 0.000(2)
C4 0.036(3) 0.037(4) 0.039(4) 0.015(3) 0.024(3) 0.013(3)
C5 0.021(3) 0.040(4) 0.054(4) 0.011(3) 0.015(3) 0.001(3)
C6 0.017(3) 0.052(5) 0.057(5) 0.014(4) 0.011(3) -0.004(3)
C7 0.020(3) 0.026(3) 0.040(3) 0.010(3) 0.004(2) 0.002(2)
C8 0.039(4) 0.049(5) 0.049(4) -0.018(4) -0.002(3) -0.017(3)
C9 0.015(2) 0.019(3) 0.030(3) 0.007(2) 0.005(2) 0.001(2)
C10 0.021(3) 0.029(3) 0.034(3) 0.006(3) -0.004(2) 0.004(2)
C11 0.027(3) 0.039(4) 0.031(3) 0.011(3) -0.005(2) 0.004(3)
C12 0.017(3) 0.021(3) 0.053(4) 0.006(3) 0.004(3) 0.008(2)
C13 0.023(3) 0.023(3) 0.041(4) -0.001(3) 0.008(2) 0.007(2)
C14 0.020(3) 0.026(3) 0.028(3) 0.005(2) 0.004(2) 0.001(2)
C15 0.060(5) 0.052(5) 0.035(4) -0.006(3) 0.007(3) 0.033(4)
C16 0.021(3) 0.013(2) 0.022(3) 0.001(2) 0.010(2) 0.003(2)
C17 0.022(3) 0.019(3) 0.016(2) 0.001(2) 0.004(2) 0.007(2)
C18 0.017(2) 0.021(3) 0.021(3) -0.004(2) 0.004(2) 0.001(2)
C19 0.016(2) 0.025(3) 0.034(3) 0.001(2) 0.009(2) -0.002(2)
C20 0.037(3) 0.019(3) 0.018(3) 0.002(2) 0.014(2) 0.009(2)
C21 0.021(2) 0.013(2) 0.020(3) -0.004(2) 0.005(2) 0.001(2)
C22 0.033(3) 0.025(3) 0.027(3) 0.008(2) 0.000(2) 0.005(2)
C23 0.010(2) 0.022(3) 0.021(3) 0.001(2) 0.0046(19) -0.0024(19)
C24 0.023(3) 0.024(3) 0.023(3) -0.001(2) 0.003(2) 0.006(2)
C27 0.018(2) 0.011(2) 0.034(3) 0.002(2) 0.011(2) 0.009(2)
C28 0.046(4) 0.024(3) 0.021(3) 0.005(2) -0.005(3) 0.000(3)
C31 0.020(2) 0.017(3) 0.024(3) -0.004(2) 0.000(2) 0.005(2)
C32 0.037(3) 0.020(3) 0.023(3) 0.002(2) 0.005(2) 0.008(2)
C33 0.063(4) 0.015(3) 0.029(3) 0.004(2) 0.010(3) 0.007(3)
C34 0.050(4) 0.023(3) 0.039(4) 0.001(3) 0.021(3) -0.002(3)
C35 0.032(3) 0.017(3) 0.031(3) 0.004(2) 0.014(2) 0.001(2)
C36 0.024(3) 0.026(3) 0.031(3) -0.002(2) 0.004(2) 0.003(2)
C37 0.032(3) 0.022(3) 0.054(4) 0.005(3) 0.020(3) -0.002(3)
C25 0.071(5) 0.036(4) 0.024(3) -0.006(3) -0.006(3) -0.012(3)
C29 0.139(8) 0.032(4) 0.052(5) 0.014(4) -0.017(5) 0.041(5)

loop_
_atom_type_symbol
_atom_type_description
_atom_type_scat_dispersion_real
_atom_type_scat_dispersion_imag
_atom_type_scat_source
C C 0.0033 0.0016 'International Tables Vol C Tables 4.2.6.8 and 6.1.1.4'
H H 0.0000 0.0000 'International Tables Vol C Tables 4.2.6.8 and 6.1.1.4'
N N 0.0061 0.0033 'International Tables Vol C Tables 4.2.6.8 and 6.1.1.4'
O O 0.0106 0.0060 'International Tables Vol C Tables 4.2.6.8 and 6.1.1.4'
Br Br -0.2901 2.4595 'International Tables Vol C Tables 4.2.6.8 and 6.1.1.4'
Pd Pd -0.9988 1.0072 'International Tables Vol C Tables 4.2.6.8 and 6.1.1.4'

loop_
_geom_angle_atom_site_label_1
_geom_angle_atom_site_label_2
_geom_angle_atom_site_label_3
_geom_angle
_geom_angle_site_symmetry_1
_geom_angle_site_symmetry_3
C27 Pd1 N1 84.38(19) . .
C27 Pd1 N4 93.03(19) . .
N1 Pd1 N4 172.89(16) . .
C27 Pd1 Br1 172.66(14) . .
N1 Pd1 Br1 95.23(12) . .
N4 Pd1 Br1 88.17(12) . .
C1 N1 C16 120.3(4) . .
C1 N1 Pd1 122.6(3) . .
C16 N1 Pd1 116.5(3) . .
C1 N2 C2 129.9(5) . .
C1 N2 H2 115.0 . .
C2 N2 H2 115.0 . .
C1 N3 C9 125.1(4) . .
C1 N3 H3' 117.5 . .
C9 N3 H3' 117.5 . .
C31 N4 C35 120.8(5) . .
C31 N4 Pd1 121.2(4) . .
C35 N4 Pd1 118.0(4) . .
C7 O1 C8 118.6(5) . .
C14 O2 C15 117.7(5) . .
C21 O3 C22 117.6(4) . .
C24 O5 C25 117.7(5) . .
C28 O7 C29 116.3(6) . .
N1 C1 N2 117.3(5) . .
N1 C1 N3 121.6(5) . .
N2 C1 N3 121.1(4) . .
C3 C2 C7 119.1(5) . .
C3 C2 N2 124.8(5) . .
C7 C2 N2 116.1(5) . .
C2 C3 C4 119.3(6) . .
C2 C3 H3 120.4 . .
C4 C3 H3 120.4 . .
C5 C4 C3 121.2(6) . .
C5 C4 H4 119.4 . .
C3 C4 H4 119.4 . .
C4 C5 C6 120.3(6) . .
C4 C5 H5 119.8 . .
C6 C5 H5 119.8 . .
C5 C6 C7 119.3(6) . .
C5 C6 H6 120.3 . .
C7 C6 H6 120.3 . .
O1 C7 C6 125.1(6) . .
O1 C7 C2 114.1(5) . .
C6 C7 C2 120.8(6) . .
O1 C8 H8A 109.5 . .
O1 C8 H8B 109.5 . .
H8A C8 H8B 109.5 . .
O1 C8 H8C 109.5 . .
H8A C8 H8C 109.5 . .
H8B C8 H8C 109.5 . .
C14 C9 C10 120.5(5) . .
C14 C9 N3 118.1(5) . .
C10 C9 N3 121.4(5) . .
C11 C10 C9 119.8(6) . .
C11 C10 H10 120.1 . .
C9 C10 H10 120.1 . .
C12 C11 C10 119.6(6) . .
C12 C11 H11 120.2 . .
C10 C11 H11 120.2 . .
C11 C12 C13 120.7(5) . .
C11 C12 H12 119.6 . .
C13 C12 H12 119.6 . .
C14 C13 C12 119.8(6) . .
C14 C13 H13 120.1 . .
C12 C13 H13 120.1 . .
O2 C14 C9 115.9(5) . .
O2 C14 C13 124.5(5) . .
C9 C14 C13 119.6(5) . .
O2 C15 H15A 109.5 . .
O2 C15 H15B 109.5 . .
H15A C15 H15B 109.5 . .
O2 C15 H15C 109.5 . .
H15A C15 H15C 109.5 . .
H15B C15 H15C 109.5 . .
C17 C16 C21 120.1(5) . .
C17 C16 N1 119.7(5) . .
C21 C16 N1 119.8(5) . .
C16 C17 C18 118.8(5) . .
C16 C17 C23 119.0(5) . .
C18 C17 C23 122.1(5) . .
C19 C18 C17 120.4(5) . .
C19 C18 H18 119.8 . .
C17 C18 H18 119.8 . .
C18 C19 C20 121.1(5) . .
C18 C19 H19 119.5 . .
C20 C19 H19 119.5 . .
C21 C20 C19 119.7(5) . .
C21 C20 H20 120.1 . .
C19 C20 H20 120.1 . .
O3 C21 C20 125.2(5) . .
O3 C21 C16 115.0(4) . .
C20 C21 C16 119.8(5) . .
O3 C22 H22A 109.5 . .
O3 C22 H22B 109.5 . .
H22A C22 H22B 109.5 . .
O3 C22 H22C 109.5 . .
H22A C22 H22C 109.5 . .
H22B C22 H22C 109.5 . .
C27 C23 C17 124.0(5) . .
C27 C23 C24 117.3(5) . .
C17 C23 C24 118.6(5) . .
O4 C24 O5 122.2(5) . .
O4 C24 C23 125.2(5) . .
O5 C24 C23 112.5(5) . .
C23 C27 C28 122.6(5) . .
C23 C27 Pd1 122.5(4) . .
C28 C27 Pd1 115.0(4) . .
O6 C28 O7 123.8(6) . .
O6 C28 C27 125.5(6) . .
O7 C28 C27 110.6(5) . .
N4 C31 C32 119.9(5) . .
N4 C31 C36 117.3(5) . .
C32 C31 C36 122.8(5) . .
C33 C32 C31 119.7(6) . .
C33 C32 H32 120.2 . .
C31 C32 H32 120.2 . .
C32 C33 C34 119.9(6) . .
C32 C33 H33 120.1 . .
C34 C33 H33 120.1 . .
C33 C34 C35 119.9(6) . .
C33 C34 H34 120.1 . .
C35 C34 H34 120.1 . .
N4 C35 C34 119.8(5) . .
N4 C35 C37 117.5(5) . .
C34 C35 C37 122.7(5) . .
C31 C36 H36A 109.5 . .
C31 C36 H36B 109.5 . .
H36A C36 H36B 109.5 . .
C31 C36 H36C 109.5 . .
H36A C36 H36C 109.5 . .
H36B C36 H36C 109.5 . .
C35 C37 H37A 109.5 . .
C35 C37 H37B 109.5 . .
H37A C37 H37B 109.5 . .
C35 C37 H37C 109.5 . .
H37A C37 H37C 109.5 . .
H37B C37 H37C 109.5 . .
C26' C25 O5 112.9(10) . .
C26' C25 C26 36.8(9) . .
O5 C25 C26 107.5(7) . .
C26' C26 C25 59.3(14) . .
C26 C26' C25 84.0(16) . .
C30 C29 O7 117.1(10) . .
C30 C29 C30' 81.5(10) . .
O7 C29 C30' 101.3(8) . .
C29 C30 C30' 56.8(9) . .
C29 C30' C30 41.6(6) . .
C29 C30' C40 170.3(12) . 1_455
C30 C30' C40 135.3(11) . 1_455
C42 C38 C39 117.4(13) . .
C42 C38 C38 119.8(14) . 2_665
C39 C38 C38 122.8(13) . 2_665
C38 C39 C40 121.3(15) . .
C41 C40 C39 110.1(17) 2_665 .
C41 C40 C30' 73.3(13) 2_665 1_655
C39 C40 C30' 126.1(15) . 1_655
C42 C41 C40 124.5(19) . 2_665
C42 C41 C43 133(2) . .
C40 C41 C43 103(2) 2_665 .
C38 C42 C41 121.2(17) . .

loop_
_geom_bond_atom_site_label_1
_geom_bond_atom_site_label_2
_geom_bond_distance
_geom_bond_site_symmetry_2
Pd1 C27 2.006(6) .
Pd1 N1 2.025(4) .
Pd1 N4 2.052(4) .
Pd1 Br1 2.5277(7) .
N1 C1 1.316(6) .
N1 C16 1.420(6) .
N2 C1 1.356(7) .
N2 C2 1.409(7) .
N2 H2 0.8600 .
N3 C1 1.356(7) .
N3 C9 1.429(7) .
N3 H3' 0.8600 .
N4 C31 1.350(7) .
N4 C35 1.362(7) .
O1 C7 1.356(8) .
O1 C8 1.426(7) .
O2 C14 1.359(7) .
O2 C15 1.418(7) .
O3 C21 1.357(6) .
O3 C22 1.423(6) .
O4 C24 1.203(7) .
O5 C24 1.340(7) .
O5 C25 1.461(8) .
O6 C28 1.196(8) .
O7 C28 1.357(8) .
O7 C29 1.452(8) .
C2 C3 1.386(8) .
C2 C7 1.403(8) .
C3 C4 1.407(8) .
C3 H3 0.9300 .
C4 C5 1.363(10) .
C4 H4 0.9300 .
C5 C6 1.383(10) .
C5 H5 0.9300 .
C6 C7 1.395(8) .
C6 H6 0.9300 .
C8 H8A 0.9600 .
C8 H8B 0.9600 .
C8 H8C 0.9600 .
C9 C14 1.382(8) .
C9 C10 1.396(8) .
C10 C11 1.384(8) .
C10 H10 0.9300 .
C11 C12 1.383(9) .
C11 H11 0.9300 .
C12 C13 1.390(9) .
C12 H12 0.9300 .
C13 C14 1.387(8) .
C13 H13 0.9300 .
C15 H15A 0.9600 .
C15 H15B 0.9600 .
C15 H15C 0.9600 .
C16 C17 1.397(7) .
C16 C21 1.419(7) .
C17 C18 1.410(7) .
C17 C23 1.488(7) .
C18 C19 1.372(8) .
C18 H18 0.9300 .
C19 C20 1.395(8) .
C19 H19 0.9300 .
C20 C21 1.382(8) .
C20 H20 0.9300 .
C22 H22A 0.9600 .
C22 H22B 0.9600 .
C22 H22C 0.9600 .
C23 C27 1.356(7) .
C23 C24 1.499(8) .
C27 C28 1.476(8) .
C31 C32 1.401(8) .
C31 C36 1.477(8) .
C32 C33 1.363(9) .
C32 H32 0.9300 .
C33 C34 1.376(9) .
C33 H33 0.9300 .
C34 C35 1.386(8) .
C34 H34 0.9300 .
C35 C37 1.511(8) .
C36 H36A 0.9600 .
C36 H36B 0.9600 .
C36 H36C 0.9600 .
C37 H37A 0.9600 .
C37 H37B 0.9600 .
C37 H37C 0.9600 .
C25 C26' 1.366(19) .
C25 C26 1.581(15) .
C26 C26' 0.95(2) .
C29 C30 1.329(18) .
C29 C30' 1.676(19) .
C30 C30' 1.98(2) .
C30' C40 2.02(3) 1_455
C38 C42 1.27(2) .
C38 C39 1.366(19) .
C38 C38 1.382(19) 2_665
C39 C40 1.47(3) .
C40 C41 1.44(3) 2_665
C40 C30' 2.02(3) 1_655
C41 C42 1.40(3) .
C41 C40 1.44(3) 2_665
C41 C43 1.58(4) .

loop_
_geom_torsion_atom_site_label_1
_geom_torsion_atom_site_label_2
_geom_torsion_atom_site_label_3
_geom_torsion_atom_site_label_4
_geom_torsion
_geom_torsion_site_symmetry_1
_geom_torsion_site_symmetry_4
C27 Pd1 N1 C1 112.4(4) . .
N4 Pd1 N1 C1 43.4(15) . .
Br1 Pd1 N1 C1 -75.0(4) . .
C27 Pd1 N1 C16 -58.8(4) . .
N4 Pd1 N1 C16 -127.8(13) . .
Br1 Pd1 N1 C16 113.8(3) . .
C27 Pd1 N4 C31 80.9(4) . .
N1 Pd1 N4 C31 149.4(12) . .
Br1 Pd1 N4 C31 -91.8(4) . .
C27 Pd1 N4 C35 -97.7(4) . .
N1 Pd1 N4 C35 -29.2(15) . .
Br1 Pd1 N4 C35 89.6(4) . .
C16 N1 C1 N2 -162.8(4) . .
Pd1 N1 C1 N2 26.3(6) . .
C16 N1 C1 N3 18.8(7) . .
Pd1 N1 C1 N3 -152.1(4) . .
C2 N2 C1 N1 -145.6(5) . .
C2 N2 C1 N3 32.9(8) . .
C9 N3 C1 N1 -148.1(5) . .
C9 N3 C1 N2 33.5(7) . .
C1 N2 C2 C3 5.9(9) . .
C1 N2 C2 C7 -176.6(5) . .
C7 C2 C3 C4 0.5(8) . .
N2 C2 C3 C4 178.0(5) . .
C2 C3 C4 C5 0.0(9) . .
C3 C4 C5 C6 -1.0(10) . .
C4 C5 C6 C7 1.5(10) . .
C8 O1 C7 C6 -1.6(9) . .
C8 O1 C7 C2 179.2(6) . .
C5 C6 C7 O1 179.9(6) . .
C5 C6 C7 C2 -0.9(10) . .
C3 C2 C7 O1 179.2(5) . .
N2 C2 C7 O1 1.5(7) . .
C3 C2 C7 C6 -0.1(9) . .
N2 C2 C7 C6 -177.8(5) . .
C1 N3 C9 C14 -146.6(5) . .
C1 N3 C9 C10 35.3(8) . .
C14 C9 C10 C11 0.0(9) . .
N3 C9 C10 C11 178.1(5) . .
C9 C10 C11 C12 -0.4(9) . .
C10 C11 C12 C13 0.2(9) . .
C11 C12 C13 C14 0.3(9) . .
C15 O2 C14 C9 -179.5(6) . .
C15 O2 C14 C13 1.0(9) . .
C10 C9 C14 O2 -179.0(5) . .
N3 C9 C14 O2 2.8(7) . .
C10 C9 C14 C13 0.5(8) . .
N3 C9 C14 C13 -177.7(5) . .
C12 C13 C14 O2 178.8(5) . .
C12 C13 C14 C9 -0.7(9) . .
C1 N1 C16 C17 -124.0(5) . .
Pd1 N1 C16 C17 47.4(6) . .
C1 N1 C16 C21 63.2(7) . .
Pd1 N1 C16 C21 -125.3(4) . .
C21 C16 C17 C18 0.9(7) . .
N1 C16 C17 C18 -171.8(5) . .
C21 C16 C17 C23 178.4(5) . .
N1 C16 C17 C23 5.7(7) . .
C16 C17 C18 C19 -0.4(8) . .
C23 C17 C18 C19 -177.9(5) . .
C17 C18 C19 C20 -0.3(8) . .
C18 C19 C20 C21 0.4(8) . .
C22 O3 C21 C20 1.8(7) . .
C22 O3 C21 C16 -177.4(5) . .
C19 C20 C21 O3 -178.9(5) . .
C19 C20 C21 C16 0.1(8) . .
C17 C16 C21 O3 178.4(4) . .
N1 C16 C21 O3 -8.9(7) . .
C17 C16 C21 C20 -0.8(8) . .
N1 C16 C21 C20 171.9(5) . .
C16 C17 C23 C27 -34.3(7) . .
C18 C17 C23 C27 143.1(5) . .
C16 C17 C23 C24 142.9(5) . .
C18 C17 C23 C24 -39.7(7) . .
C25 O5 C24 O4 -4.8(8) . .
C25 O5 C24 C23 176.9(5) . .
C27 C23 C24 O4 -21.4(8) . .
C17 C23 C24 O4 161.2(5) . .
C27 C23 C24 O5 156.9(5) . .
C17 C23 C24 O5 -20.6(7) . .
C17 C23 C27 C28 -177.2(5) . .
C24 C23 C27 C28 5.6(8) . .
C17 C23 C27 Pd1 3.3(7) . .
C24 C23 C27 Pd1 -174.0(3) . .
N1 Pd1 C27 C23 34.2(4) . .
N4 Pd1 C27 C23 -152.4(4) . .
Br1 Pd1 C27 C23 -53.1(13) . .
N1 Pd1 C27 C28 -145.4(4) . .
N4 Pd1 C27 C28 28.0(4) . .
Br1 Pd1 C27 C28 127.3(10) . .
C29 O7 C28 O6 2.1(9) . .
C29 O7 C28 C27 177.1(6) . .
C23 C27 C28 O6 -96.7(8) . .
Pd1 C27 C28 O6 82.9(7) . .
C23 C27 C28 O7 88.5(6) . .
Pd1 C27 C28 O7 -91.9(5) . .
C35 N4 C31 C32 1.7(8) . .
Pd1 N4 C31 C32 -176.9(4) . .
C35 N4 C31 C36 -178.3(5) . .
Pd1 N4 C31 C36 3.2(7) . .
N4 C31 C32 C33 0.3(9) . .
C36 C31 C32 C33 -179.7(6) . .
C31 C32 C33 C34 -1.8(10) . .
C32 C33 C34 C35 1.2(10) . .
C31 N4 C35 C34 -2.2(9) . .
Pd1 N4 C35 C34 176.4(5) . .
C31 N4 C35 C37 177.7(5) . .
Pd1 N4 C35 C37 -3.7(7) . .
C33 C34 C35 N4 0.7(10) . .
C33 C34 C35 C37 -179.2(6) . .
C24 O5 C25 C26' -92.6(11) . .
C24 O5 C25 C26 -131.5(7) . .
O5 C25 C26 C26' 105.0(16) . .
O5 C25 C26' C26 -88.9(15) . .
C28 O7 C29 C30 84.3(12) . .
C28 O7 C29 C30' 170.5(7) . .
O7 C29 C30 C30' 98.5(11) . .
O7 C29 C30' C30 -116.1(10) . .
C30 C29 C30' C40 76(7) . 1_455
O7 C29 C30' C40 -40(7) . 1_455
C29 C30 C30' C40 -166.5(17) . 1_455
C42 C38 C39 C40 -177.4(17) . .
C38 C38 C39 C40 4(2) 2_665 .
C38 C39 C40 C41 -1(3) . 2_665
C38 C39 C40 C30' -85(2) . 1_655
C39 C38 C42 C41 -174.5(17) . .
C38 C38 C42 C41 4(3) 2_665 .
C40 C41 C42 C38 -7(3) 2_665 .
C43 C41 C42 C38 170(3) . .
